data_7717837
loop_
_publ_author_name
'Thomas, Jarrod R.'
'Giansiracusa, Marcus J.'
'Mifsud, Jonathan T.'
'Mole, Richard A.'
'Sulway, Scott A.'

_publ_section_title
;
 A rare case of a zero-field single-ion magnet in a cerium(III)
 pseudo-icosahedral complex.
;
_journal_name_full 'Dalton transactions (Cambridge, England : 2003)'
_journal_paper_doi 10.1039/d4dt03231d
_journal_year 2025
_chemical_formula_moiety 'C42 H32 B2 N12 O6 Pr, I, 2(C H2 Cl2)'
_chemical_formula_sum 'C44 H36 B2 Cl4 I N12 O6 Pr'
_chemical_formula_weight 1260.08
_space_group_crystal_system triclinic
_space_group_IT_number 2
_space_group_name_Hall '-P 1'
_space_group_name_H-M_alt 'P -1'
_atom_sites_solution_hydrogens geom
_atom_sites_solution_primary dual
_audit_creation_date 2023-10-23
_audit_creation_method
;
Olex2 1.3
(compiled 2020.11.12 svn.r5f609507 for OlexSys, GUI svn.r6408)
;
_audit_update_record
;
2024-11-04 deposited with the CCDC.	2025-01-08 downloaded from the CCDC.
;
_cell_angle_alpha 72.195(2)
_cell_angle_beta 69.940(2)
_cell_angle_gamma 63.419(2)
_cell_formula_units_Z 1
_cell_length_a 11.0573(5)
_cell_length_b 11.3637(5)
_cell_length_c 11.8627(6)
_cell_measurement_reflns_used 9211
_cell_measurement_temperature 100.0
_cell_measurement_theta_max 36.298
_cell_measurement_theta_min 2.312
_cell_volume 1231.40(10)
_computing_cell_refinement 'SAINT V8.40B (?, 2016)'
_computing_data_reduction 'SAINT V8.40B (?, 2016)'
_computing_molecular_graphics 'Olex2 1.3 (Dolomanov et al., 2009)'
_computing_publication_material 'Olex2 1.3 (Dolomanov et al., 2009)'
_computing_structure_refinement 'XL  (Sheldrick, 2008)'
_computing_structure_solution 'SHELXT 2018/2 (Sheldrick, 2018)'
_diffrn_ambient_temperature 100.0
_diffrn_measured_fraction_theta_full 0.998
_diffrn_measured_fraction_theta_max 0.999
_diffrn_measurement_device_type 'Brucker DQUEST8 CCD'
_diffrn_radiation_type MoK\a
_diffrn_radiation_wavelength 0.71073
_diffrn_reflns_av_R_equivalents 0.0449
_diffrn_reflns_av_unetI/netI 0.0211
_diffrn_reflns_Laue_measured_fraction_full 0.998
_diffrn_reflns_Laue_measured_fraction_max 0.999
_diffrn_reflns_limit_h_max 15
_diffrn_reflns_limit_h_min -15
_diffrn_reflns_limit_k_max 16
_diffrn_reflns_limit_k_min -16
_diffrn_reflns_limit_l_max 16
_diffrn_reflns_limit_l_min -16
_diffrn_reflns_number 63000
_diffrn_reflns_point_group_measured_fraction_full 0.998
_diffrn_reflns_point_group_measured_fraction_max 0.999
_diffrn_reflns_theta_full 25.242
_diffrn_reflns_theta_max 30.508
_diffrn_reflns_theta_min 2.312
_diffrn_source_current 1.4
_diffrn_source_power 0.07
_diffrn_source_voltage 50.0
_exptl_absorpt_coefficient_mu 1.893
_exptl_absorpt_correction_T_max 0.7471
_exptl_absorpt_correction_T_min 0.6578
_exptl_absorpt_correction_type multi-scan
_exptl_absorpt_process_details
;
SADABS-2016/2 (Bruker,2016/2) was used for absorption correction.
wR2(int) was 0.1021 before and 0.0645 after correction.
The Ratio of minimum to maximum transmission is 0.8805.
The \l/2 correction factor is Not present.
;
_exptl_crystal_colour 'clear colourless'
_exptl_crystal_colour_lustre clear
_exptl_crystal_colour_primary colourless
_exptl_crystal_density_diffrn 1.699
_exptl_crystal_description plate
_exptl_crystal_F_000 622
_exptl_crystal_size_max 0.2
_exptl_crystal_size_mid 0.1
_exptl_crystal_size_min 0.05
_refine_diff_density_max 0.711
_refine_diff_density_min -0.961
_refine_diff_density_rms 0.087
_refine_ls_extinction_method none
_refine_ls_goodness_of_fit_ref 1.187
_refine_ls_hydrogen_treatment constr
_refine_ls_matrix_type full
_refine_ls_number_parameters 319
_refine_ls_number_reflns 7506
_refine_ls_number_restraints 0
_refine_ls_restrained_S_all 1.187
_refine_ls_R_factor_all 0.0279
_refine_ls_R_factor_gt 0.0232
_refine_ls_shift/su_max 0.001
_refine_ls_shift/su_mean 0.000
_refine_ls_structure_factor_coef Fsqd
_refine_ls_weighting_details 'w=1/[\s^2^(Fo^2^)+1.6054P] where P=(Fo^2^+2Fc^2^)/3'
_refine_ls_weighting_scheme calc
_refine_ls_wR_factor_gt 0.0511
_refine_ls_wR_factor_ref 0.0555
_reflns_Friedel_coverage 0.000
_reflns_number_gt 6950
_reflns_number_total 7506
_reflns_threshold_expression 'I > 2\s(I)'
_cod_data_source_file d4dt03231d2.cif
_cod_data_source_block jtm005_231020_0m_a
_cod_database_code 7717837
_shelx_shelxl_version_number 2019/1
_shelx_space_group_comment
;
The symmetry employed for this shelxl refinement is uniquely defined
by the following loop, which should always be used as a source of
symmetry information in preference to the above space-group names.
They are only intended as comments.
;
_shelx_estimated_absorpt_t_max 0.911
_shelx_estimated_absorpt_t_min 0.703
_olex2_refinement_description
;
1. Fixed Uiso
 At 1.2 times of:
  All B(H) groups, All C(H) groups, All C(H,H) groups
2.a Ternary CH refined with riding coordinates:
 B1(H1A)
2.b Secondary CH2 refined with riding coordinates:
 C22(H22A,H22B)
2.c Aromatic/amide H refined with riding coordinates:
 C20(H20), C1(H1), C13(H13), C2(H2), C12(H12), C19(H19), C15(H15), C14(H14),
 C21(H21), C16(H16), C7(H7), C9(H9), C8(H8), C6(H6), C5(H5)
;
_olex2_submission_special_instructions 'No special instructions were received'

loop_
_space_group_symop_operation_xyz
'x, y, z'
'-x, -y, -z'

loop_
_atom_site_label
_atom_site_type_symbol
_atom_site_fract_x
_atom_site_fract_y
_atom_site_fract_z
_atom_site_U_iso_or_equiv
_atom_site_adp_type
_atom_site_occupancy
_atom_site_site_symmetry_order
_atom_site_calc_flag
_atom_site_refinement_flags_posn
_atom_site_refinement_flags_adp
_atom_site_refinement_flags_occupancy
_atom_site_disorder_assembly
_atom_site_disorder_group
Pr1 Pr 0.500000 0.500000 0.500000 0.01128(3) Uani 1 2 d S . P . .
I1 I 0.000000 1.000000 0.000000 0.03868(6) Uani 1 2 d S . P . .
Cl1 Cl 1.26698(6) 0.07441(5) 0.16169(5) 0.03193(11) Uani 1 1 d . . . . .
Cl2 Cl 1.12510(7) 0.33920(5) 0.03177(5) 0.04232(15) Uani 1 1 d . . . . .
O3 O 0.70323(13) 0.24175(12) 0.45309(11) 0.0154(2) Uani 1 1 d . . . . .
O2 O 0.58714(13) 0.65353(12) 0.58144(11) 0.0173(2) Uani 1 1 d . . . . .
O1 O 0.21241(13) 0.53345(13) 0.58246(11) 0.0180(2) Uani 1 1 d . . . . .
N1 N 0.35885(15) 0.69389(14) 0.23528(13) 0.0161(3) Uani 1 1 d . . . . .
N6 N 0.62690(14) 0.45237(14) 0.27470(12) 0.0134(2) Uani 1 1 d . . . . .
N2 N 0.32870(14) 0.63332(14) 0.35433(13) 0.0138(2) Uani 1 1 d . . . . .
N4 N 0.55323(15) 0.70795(14) 0.35411(13) 0.0143(2) Uani 1 1 d . . . . .
N5 N 0.60517(15) 0.53940(15) 0.16834(13) 0.0163(3) Uani 1 1 d . . . . .
N3 N 0.55400(15) 0.75118(14) 0.23333(13) 0.0163(3) Uani 1 1 d . . . . .
C20 C 0.84392(18) 0.02563(17) 0.46005(17) 0.0188(3) Uani 1 1 d . . . . .
H20 H 0.895181 -0.065285 0.489633 0.023 Uiso 1 1 calc R U . . .
C1 C 0.2434(2) 0.75311(18) 0.19152(17) 0.0210(3) Uani 1 1 d . . . . .
H1 H 0.238673 0.801315 0.111076 0.025 Uiso 1 1 calc R U . . .
C17 C 0.71255(17) 0.33242(16) 0.24222(15) 0.0143(3) Uani 1 1 d . . . . .
C3 C 0.19171(17) 0.65714(16) 0.38297(16) 0.0157(3) Uani 1 1 d . . . . .
C4 C 0.12564(17) 0.60760(17) 0.50443(16) 0.0164(3) Uani 1 1 d . . . . .
C13 C 0.6170(2) 0.7623(2) 0.6916(2) 0.0247(4) Uani 1 1 d . . . . .
H13 H 0.626830 0.785364 0.757569 0.030 Uiso 1 1 calc R U . . .
C2 C 0.13354(19) 0.73217(19) 0.28276(18) 0.0220(3) Uani 1 1 d . . . . .
H2 H 0.039791 0.761822 0.278651 0.026 Uiso 1 1 calc R U . . .
C18 C 0.75624(17) 0.21724(16) 0.33505(15) 0.0146(3) Uani 1 1 d . . . . .
C12 C 0.62042(19) 0.83763(19) 0.56984(19) 0.0230(4) Uani 1 1 d . . . . .
H12 H 0.632948 0.920095 0.539564 0.028 Uiso 1 1 calc R U . . .
C19 C 0.84213(19) 0.08652(17) 0.33520(17) 0.0189(3) Uani 1 1 d . . . . .
H19 H 0.891299 0.043887 0.266166 0.023 Uiso 1 1 calc R U . . .
C15 C 0.6754(2) 0.47448(19) 0.07278(16) 0.0213(3) Uani 1 1 d . . . . .
H15 H 0.675991 0.514122 -0.010367 0.026 Uiso 1 1 calc R U . . .
C11 C 0.60230(17) 0.76832(17) 0.50645(17) 0.0168(3) Uani 1 1 d . . . . .
C14 C 0.59734(19) 0.65261(19) 0.69460(17) 0.0204(3) Uani 1 1 d . . . . .
H14 H 0.591332 0.584603 0.764281 0.024 Uiso 1 1 calc R U . . .
C10 C 0.59389(17) 0.78793(16) 0.38292(16) 0.0162(3) Uani 1 1 d . . . . .
C21 C 0.75920(18) 0.12168(17) 0.52750(16) 0.0177(3) Uani 1 1 d . . . . .
H21 H 0.740626 0.108686 0.613796 0.021 Uiso 1 1 calc R U . . .
C16 C 0.74612(19) 0.34143(18) 0.11556(16) 0.0200(3) Uani 1 1 d . . . . .
H16 H 0.804231 0.271843 0.069718 0.024 Uiso 1 1 calc R U . . .
C7 C 0.13047(19) 0.4941(2) 0.69200(17) 0.0219(3) Uani 1 1 d . . . . .
H7 H 0.162907 0.441362 0.762950 0.026 Uiso 1 1 calc R U . . .
C9 C 0.6220(2) 0.88307(18) 0.28045(18) 0.0226(4) Uani 1 1 d . . . . .
H9 H 0.652561 0.950678 0.275958 0.027 Uiso 1 1 calc R U . . .
C8 C 0.59508(19) 0.85584(18) 0.18836(17) 0.0216(3) Uani 1 1 d . . . . .
H8 H 0.603882 0.902798 0.106470 0.026 Uiso 1 1 calc R U . . .
C6 C -0.0022(2) 0.5416(2) 0.68337(19) 0.0250(4) Uani 1 1 d . . . . .
H6 H -0.078717 0.528627 0.745991 0.030 Uiso 1 1 calc R U . . .
C5 C -0.00609(19) 0.6151(2) 0.56209(19) 0.0239(4) Uani 1 1 d . . . . .
H5 H -0.085395 0.660406 0.528541 0.029 Uiso 1 1 calc R U . . .
B1 B 0.5075(2) 0.68731(19) 0.16730(17) 0.0173(3) Uani 1 1 d . . . . .
H1A H 0.509052 0.736165 0.081265 0.021 Uiso 1 1 calc R U . . .
C22 C 1.1046(2) 0.1971(2) 0.1351(2) 0.0296(4) Uani 1 1 d . . . . .
H22A H 1.062110 0.158668 0.101978 0.036 Uiso 1 1 calc R U . . .
H22B H 1.040709 0.223506 0.213268 0.036 Uiso 1 1 calc R U . . .

loop_
_atom_site_aniso_label
_atom_site_aniso_U_11
_atom_site_aniso_U_22
_atom_site_aniso_U_33
_atom_site_aniso_U_23
_atom_site_aniso_U_13
_atom_site_aniso_U_12
Pr1 0.01204(6) 0.01059(5) 0.01043(5) -0.00182(4) -0.00369(4) -0.00303(4)
I1 0.04850(12) 0.02510(9) 0.03290(10) -0.01959(8) -0.03111(9) 0.01873(8)
Cl1 0.0399(3) 0.0252(2) 0.0336(3) 0.00223(19) -0.0180(2) -0.0132(2)
Cl2 0.0478(3) 0.0221(2) 0.0296(3) 0.00219(19) 0.0044(2) -0.0045(2)
O3 0.0168(5) 0.0124(5) 0.0135(5) -0.0023(4) -0.0033(4) -0.0030(4)
O2 0.0215(6) 0.0158(5) 0.0188(6) -0.0039(4) -0.0062(5) -0.0093(5)
O1 0.0135(5) 0.0214(6) 0.0171(6) -0.0017(5) -0.0032(4) -0.0066(5)
N1 0.0185(7) 0.0140(6) 0.0134(6) -0.0005(5) -0.0071(5) -0.0033(5)
N6 0.0145(6) 0.0116(6) 0.0117(6) -0.0010(5) -0.0031(5) -0.0037(5)
N2 0.0145(6) 0.0131(6) 0.0130(6) -0.0023(5) -0.0041(5) -0.0040(5)
N4 0.0151(6) 0.0120(6) 0.0144(6) -0.0013(5) -0.0018(5) -0.0059(5)
N5 0.0184(6) 0.0155(6) 0.0118(6) -0.0026(5) -0.0028(5) -0.0043(5)
N3 0.0176(6) 0.0134(6) 0.0135(6) -0.0002(5) -0.0011(5) -0.0056(5)
C20 0.0178(7) 0.0120(7) 0.0233(8) 0.0002(6) -0.0052(6) -0.0049(6)
C1 0.0235(8) 0.0179(8) 0.0214(8) -0.0016(6) -0.0128(7) -0.0036(6)
C17 0.0141(7) 0.0135(7) 0.0143(7) -0.0038(5) -0.0027(5) -0.0041(6)
C3 0.0140(7) 0.0137(7) 0.0205(8) -0.0050(6) -0.0071(6) -0.0028(6)
C4 0.0136(7) 0.0144(7) 0.0224(8) -0.0057(6) -0.0058(6) -0.0037(6)
C13 0.0217(8) 0.0275(9) 0.0322(10) -0.0129(8) -0.0098(7) -0.0085(7)
C2 0.0198(8) 0.0202(8) 0.0278(9) -0.0033(7) -0.0144(7) -0.0038(7)
C18 0.0136(7) 0.0149(7) 0.0148(7) -0.0044(6) -0.0014(5) -0.0055(6)
C12 0.0197(8) 0.0189(8) 0.0359(10) -0.0089(7) -0.0070(7) -0.0093(7)
C19 0.0189(8) 0.0144(7) 0.0200(8) -0.0043(6) -0.0018(6) -0.0048(6)
C15 0.0248(9) 0.0196(8) 0.0128(7) -0.0038(6) -0.0029(6) -0.0037(7)
C11 0.0124(7) 0.0150(7) 0.0247(8) -0.0058(6) -0.0029(6) -0.0063(6)
C14 0.0205(8) 0.0240(9) 0.0197(8) -0.0071(7) -0.0073(6) -0.0074(7)
C10 0.0134(7) 0.0130(7) 0.0212(8) -0.0041(6) -0.0014(6) -0.0056(6)
C21 0.0202(8) 0.0137(7) 0.0176(7) 0.0014(6) -0.0060(6) -0.0068(6)
C16 0.0234(8) 0.0176(8) 0.0143(7) -0.0076(6) -0.0029(6) -0.0022(6)
C7 0.0196(8) 0.0250(9) 0.0198(8) -0.0044(7) 0.0011(6) -0.0115(7)
C9 0.0231(8) 0.0164(8) 0.0266(9) -0.0020(7) 0.0001(7) -0.0118(7)
C8 0.0217(8) 0.0149(7) 0.0201(8) 0.0004(6) 0.0020(6) -0.0075(6)
C6 0.0176(8) 0.0304(10) 0.0274(9) -0.0094(8) 0.0020(7) -0.0124(7)
C5 0.0142(7) 0.0275(9) 0.0313(10) -0.0087(8) -0.0052(7) -0.0072(7)
B1 0.0206(9) 0.0152(8) 0.0114(7) -0.0010(6) -0.0030(6) -0.0045(7)
C22 0.0268(10) 0.0273(10) 0.0323(10) -0.0016(8) -0.0025(8) -0.0140(8)

loop_
_atom_type_symbol
_atom_type_description
_atom_type_scat_dispersion_real
_atom_type_scat_dispersion_imag
_atom_type_scat_source
C C 0.0033 0.0016 'International Tables Vol C Tables 4.2.6.8 and 6.1.1.4'
H H 0.0000 0.0000 'International Tables Vol C Tables 4.2.6.8 and 6.1.1.4'
B B 0.0013 0.0007 'International Tables Vol C Tables 4.2.6.8 and 6.1.1.4'
Cl Cl 0.1484 0.1585 'International Tables Vol C Tables 4.2.6.8 and 6.1.1.4'
I I -0.4742 1.8119 'International Tables Vol C Tables 4.2.6.8 and 6.1.1.4'
N N 0.0061 0.0033 'International Tables Vol C Tables 4.2.6.8 and 6.1.1.4'
O O 0.0106 0.0060 'International Tables Vol C Tables 4.2.6.8 and 6.1.1.4'
Pr Pr -0.2180 2.8214 'International Tables Vol C Tables 4.2.6.8 and 6.1.1.4'

loop_
_geom_angle_atom_site_label_1
_geom_angle_atom_site_label_2
_geom_angle_atom_site_label_3
_geom_angle
_geom_angle_site_symmetry_1
_geom_angle_site_symmetry_3
_geom_angle_publ_flag
O3 Pr1 O3 180.0 2_666 . ?
O3 Pr1 O1 117.77(4) . . ?
O3 Pr1 O1 62.23(4) . 2_666 ?
O3 Pr1 O1 117.77(4) 2_666 2_666 ?
O3 Pr1 O1 62.23(4) 2_666 . ?
O2 Pr1 O3 63.72(4) . 2_666 ?
O2 Pr1 O3 116.28(4) . . ?
O2 Pr1 O3 116.28(4) 2_666 2_666 ?
O2 Pr1 O3 63.72(4) 2_666 . ?
O2 Pr1 O2 180.0 . 2_666 ?
O2 Pr1 O1 61.65(4) 2_666 . ?
O2 Pr1 O1 118.35(4) . . ?
O2 Pr1 O1 118.35(4) 2_666 2_666 ?
O2 Pr1 O1 61.65(4) . 2_666 ?
O1 Pr1 O1 180.0 . 2_666 ?
N6 Pr1 O3 58.21(4) . . ?
N6 Pr1 O3 121.79(4) 2_666 . ?
N6 Pr1 O3 58.21(4) 2_666 2_666 ?
N6 Pr1 O3 121.79(4) . 2_666 ?
N6 Pr1 O2 63.91(4) 2_666 . ?
N6 Pr1 O2 63.91(4) . 2_666 ?
N6 Pr1 O2 116.09(4) 2_666 2_666 ?
N6 Pr1 O2 116.09(4) . . ?
N6 Pr1 O1 116.21(4) 2_666 2_666 ?
N6 Pr1 O1 63.79(4) 2_666 . ?
N6 Pr1 O1 116.21(4) . . ?
N6 Pr1 O1 63.79(4) . 2_666 ?
N6 Pr1 N6 180.0 2_666 . ?
N2 Pr1 O3 63.18(4) . 2_666 ?
N2 Pr1 O3 116.82(4) 2_666 2_666 ?
N2 Pr1 O3 63.18(4) 2_666 . ?
N2 Pr1 O3 116.82(4) . . ?
N2 Pr1 O2 116.57(4) 2_666 2_666 ?
N2 Pr1 O2 116.56(4) . . ?
N2 Pr1 O2 63.44(4) . 2_666 ?
N2 Pr1 O2 63.43(4) 2_666 . ?
N2 Pr1 O1 121.35(4) . 2_666 ?
N2 Pr1 O1 58.65(4) . . ?
N2 Pr1 O1 121.35(4) 2_666 . ?
N2 Pr1 O1 58.65(4) 2_666 2_666 ?
N2 Pr1 N6 69.02(4) . . ?
N2 Pr1 N6 110.98(4) . 2_666 ?
N2 Pr1 N6 69.02(4) 2_666 2_666 ?
N2 Pr1 N6 110.98(4) 2_666 . ?
N2 Pr1 N2 180.0 . 2_666 ?
N2 Pr1 N4 111.74(4) . 2_666 ?
N2 Pr1 N4 68.26(4) . . ?
N2 Pr1 N4 111.74(4) 2_666 . ?
N2 Pr1 N4 68.26(4) 2_666 2_666 ?
N4 Pr1 O3 63.79(4) . 2_666 ?
N4 Pr1 O3 116.21(4) . . ?
N4 Pr1 O3 116.21(4) 2_666 2_666 ?
N4 Pr1 O3 63.79(4) 2_666 . ?
N4 Pr1 O2 121.26(4) . 2_666 ?
N4 Pr1 O2 58.74(4) . . ?
N4 Pr1 O2 58.74(4) 2_666 2_666 ?
N4 Pr1 O2 121.26(4) 2_666 . ?
N4 Pr1 O1 116.16(4) . . ?
N4 Pr1 O1 63.84(4) . 2_666 ?
N4 Pr1 O1 116.16(4) 2_666 2_666 ?
N4 Pr1 O1 63.84(4) 2_666 . ?
N4 Pr1 N6 69.12(4) . . ?
N4 Pr1 N6 110.88(4) . 2_666 ?
N4 Pr1 N6 110.88(4) 2_666 . ?
N4 Pr1 N6 69.12(4) 2_666 2_666 ?
N4 Pr1 N4 180.0 2_666 . ?
C18 O3 Pr1 119.94(9) . . ?
C21 O3 Pr1 133.46(10) . . ?
C21 O3 C18 106.40(13) . . ?
C11 O2 Pr1 119.70(10) . . ?
C11 O2 C14 106.54(13) . . ?
C14 O2 Pr1 132.73(11) . . ?
C4 O1 Pr1 119.35(10) . . ?
C4 O1 C7 106.45(14) . . ?
C7 O1 Pr1 134.16(11) . . ?
N2 N1 B1 121.64(13) . . ?
C1 N1 N2 110.20(15) . . ?
C1 N1 B1 128.14(15) . . ?
N5 N6 Pr1 127.30(10) . . ?
C17 N6 Pr1 126.65(10) . . ?
C17 N6 N5 105.53(13) . . ?
N1 N2 Pr1 127.58(10) . . ?
C3 N2 Pr1 126.76(11) . . ?
C3 N2 N1 105.65(13) . . ?
N3 N4 Pr1 127.56(10) . . ?
C10 N4 Pr1 126.37(11) . . ?
C10 N4 N3 105.96(13) . . ?
N6 N5 B1 121.48(13) . . ?
C15 N5 N6 110.18(14) . . ?
C15 N5 B1 128.28(15) . . ?
N4 N3 B1 121.54(13) . . ?
C8 N3 N4 109.98(15) . . ?
C8 N3 B1 128.44(15) . . ?
C19 C20 H20 126.5 . . ?
C21 C20 H20 126.5 . . ?
C21 C20 C19 107.04(15) . . ?
N1 C1 H1 125.6 . . ?
N1 C1 C2 108.84(16) . . ?
C2 C1 H1 125.6 . . ?
N6 C17 C18 119.50(14) . . ?
N6 C17 C16 111.25(15) . . ?
C16 C17 C18 129.25(15) . . ?
N2 C3 C4 119.73(15) . . ?
N2 C3 C2 111.01(16) . . ?
C2 C3 C4 129.26(16) . . ?
O1 C4 C3 115.45(14) . . ?
C5 C4 O1 110.05(16) . . ?
C5 C4 C3 134.50(17) . . ?
C12 C13 H13 126.5 . . ?
C14 C13 H13 126.5 . . ?
C14 C13 C12 106.97(17) . . ?
C1 C2 C3 104.29(16) . . ?
C1 C2 H2 127.9 . . ?
C3 C2 H2 127.9 . . ?
O3 C18 C17 114.99(14) . . ?
C19 C18 O3 109.93(15) . . ?
C19 C18 C17 135.06(16) . . ?
C13 C12 H12 126.7 . . ?
C11 C12 C13 106.60(16) . . ?
C11 C12 H12 126.7 . . ?
C20 C19 H19 126.8 . . ?
C18 C19 C20 106.46(15) . . ?
C18 C19 H19 126.8 . . ?
N5 C15 H15 125.5 . . ?
N5 C15 C16 108.94(15) . . ?
C16 C15 H15 125.5 . . ?
O2 C11 C10 114.96(14) . . ?
C12 C11 O2 109.90(16) . . ?
C12 C11 C10 135.14(17) . . ?
O2 C14 H14 125.0 . . ?
C13 C14 O2 109.99(17) . . ?
C13 C14 H14 125.0 . . ?
N4 C10 C11 119.47(15) . . ?
N4 C10 C9 110.91(16) . . ?
C9 C10 C11 129.62(16) . . ?
O3 C21 H21 124.9 . . ?
C20 C21 O3 110.18(15) . . ?
C20 C21 H21 124.9 . . ?
C17 C16 H16 128.0 . . ?
C15 C16 C17 104.09(15) . . ?
C15 C16 H16 128.0 . . ?
O1 C7 H7 125.0 . . ?
C6 C7 O1 109.98(17) . . ?
C6 C7 H7 125.0 . . ?
C10 C9 H9 127.9 . . ?
C8 C9 C10 104.23(16) . . ?
C8 C9 H9 127.9 . . ?
N3 C8 C9 108.93(16) . . ?
N3 C8 H8 125.5 . . ?
C9 C8 H8 125.5 . . ?
C7 C6 H6 126.5 . . ?
C7 C6 C5 107.02(17) . . ?
C5 C6 H6 126.5 . . ?
C4 C5 C6 106.50(17) . . ?
C4 C5 H5 126.7 . . ?
C6 C5 H5 126.7 . . ?
N1 B1 H1A 109.9 . . ?
N5 B1 N1 108.23(14) . . ?
N5 B1 H1A 109.9 . . ?
N3 B1 N1 109.18(14) . . ?
N3 B1 N5 109.73(14) . . ?
N3 B1 H1A 109.9 . . ?
Cl1 C22 H22A 109.4 . . ?
Cl1 C22 H22B 109.4 . . ?
Cl2 C22 Cl1 111.18(11) . . ?
Cl2 C22 H22A 109.4 . . ?
Cl2 C22 H22B 109.4 . . ?
H22A C22 H22B 108.0 . . ?

loop_
_geom_bond_atom_site_label_1
_geom_bond_atom_site_label_2
_geom_bond_distance
_geom_bond_site_symmetry_2
_geom_bond_publ_flag
Pr1 O3 2.8655(12) . ?
Pr1 O3 2.8654(12) 2_666 ?
Pr1 O2 2.8424(12) . ?
Pr1 O2 2.8425(12) 2_666 ?
Pr1 O1 2.8680(12) . ?
Pr1 O1 2.8680(12) 2_666 ?
Pr1 N6 2.6527(14) 2_666 ?
Pr1 N6 2.6528(14) . ?
Pr1 N2 2.6354(14) . ?
Pr1 N2 2.6354(14) 2_666 ?
Pr1 N4 2.6402(14) . ?
Pr1 N4 2.6401(14) 2_666 ?
Cl1 C22 1.774(2) . ?
Cl2 C22 1.757(2) . ?
O3 C18 1.3825(19) . ?
O3 C21 1.381(2) . ?
O2 C11 1.380(2) . ?
O2 C14 1.382(2) . ?
O1 C4 1.377(2) . ?
O1 C7 1.382(2) . ?
N1 N2 1.3664(19) . ?
N1 C1 1.350(2) . ?
N1 B1 1.541(2) . ?
N6 N5 1.3638(19) . ?
N6 C17 1.349(2) . ?
N2 C3 1.349(2) . ?
N4 N3 1.364(2) . ?
N4 C10 1.344(2) . ?
N5 C15 1.352(2) . ?
N5 B1 1.537(2) . ?
N3 C8 1.354(2) . ?
N3 B1 1.537(3) . ?
C20 H20 0.9500 . ?
C20 C19 1.433(3) . ?
C20 C21 1.347(2) . ?
C1 H1 0.9500 . ?
C1 C2 1.380(3) . ?
C17 C18 1.441(2) . ?
C17 C16 1.401(2) . ?
C3 C4 1.441(2) . ?
C3 C2 1.403(2) . ?
C4 C5 1.356(2) . ?
C13 H13 0.9500 . ?
C13 C12 1.434(3) . ?
C13 C14 1.346(3) . ?
C2 H2 0.9500 . ?
C18 C19 1.358(2) . ?
C12 H12 0.9500 . ?
C12 C11 1.354(2) . ?
C19 H19 0.9500 . ?
C15 H15 0.9500 . ?
C15 C16 1.378(2) . ?
C11 C10 1.443(3) . ?
C14 H14 0.9500 . ?
C10 C9 1.407(2) . ?
C21 H21 0.9500 . ?
C16 H16 0.9500 . ?
C7 H7 0.9500 . ?
C7 C6 1.347(3) . ?
C9 H9 0.9500 . ?
C9 C8 1.375(3) . ?
C8 H8 0.9500 . ?
C6 H6 0.9500 . ?
C6 C5 1.430(3) . ?
C5 H5 0.9500 . ?
B1 H1A 1.0000 . ?
C22 H22A 0.9900 . ?
C22 H22B 0.9900 . ?

loop_
_geom_torsion_atom_site_label_1
_geom_torsion_atom_site_label_2
_geom_torsion_atom_site_label_3
_geom_torsion_atom_site_label_4
_geom_torsion
_geom_torsion_site_symmetry_1
_geom_torsion_site_symmetry_2
_geom_torsion_site_symmetry_3
_geom_torsion_site_symmetry_4
_geom_torsion_publ_flag
Pr1 O3 C18 C17 6.10(18) . . . . ?
Pr1 O3 C18 C19 -175.33(11) . . . . ?
Pr1 O3 C21 C20 174.74(11) . . . . ?
Pr1 O2 C11 C12 169.42(11) . . . . ?
Pr1 O2 C11 C10 -9.87(18) . . . . ?
Pr1 O2 C14 C13 -167.50(12) . . . . ?
Pr1 O1 C4 C3 3.07(18) . . . . ?
Pr1 O1 C4 C5 -177.80(11) . . . . ?
Pr1 O1 C7 C6 177.32(12) . . . . ?
Pr1 N6 N5 C15 -171.91(12) . . . . ?
Pr1 N6 N5 B1 5.6(2) . . . . ?
Pr1 N6 C17 C18 -7.9(2) . . . . ?
Pr1 N6 C17 C16 172.08(11) . . . . ?
Pr1 N2 C3 C4 0.2(2) . . . . ?
Pr1 N2 C3 C2 179.62(11) . . . . ?
Pr1 N4 N3 C8 -175.96(11) . . . . ?
Pr1 N4 N3 B1 6.2(2) . . . . ?
Pr1 N4 C10 C11 -4.4(2) . . . . ?
Pr1 N4 C10 C9 175.94(11) . . . . ?
O3 C18 C19 C20 -0.35(19) . . . . ?
O2 C11 C10 N4 9.4(2) . . . . ?
O2 C11 C10 C9 -171.01(17) . . . . ?
O1 C4 C5 C6 0.0(2) . . . . ?
O1 C7 C6 C5 0.1(2) . . . . ?
N1 N2 C3 C4 -179.12(14) . . . . ?
N1 N2 C3 C2 0.32(19) . . . . ?
N1 C1 C2 C3 0.1(2) . . . . ?
N6 N5 C15 C16 -0.2(2) . . . . ?
N6 N5 B1 N1 -63.2(2) . . . . ?
N6 N5 B1 N3 55.9(2) . . . . ?
N6 C17 C18 O3 0.4(2) . . . . ?
N6 C17 C18 C19 -177.67(19) . . . . ?
N6 C17 C16 C15 0.0(2) . . . . ?
N2 N1 C1 C2 0.1(2) . . . . ?
N2 N1 B1 N5 59.17(19) . . . . ?
N2 N1 B1 N3 -60.23(19) . . . . ?
N2 C3 C4 O1 -2.2(2) . . . . ?
N2 C3 C4 C5 178.91(19) . . . . ?
N2 C3 C2 C1 -0.3(2) . . . . ?
N4 N3 C8 C9 -0.1(2) . . . . ?
N4 N3 B1 N1 55.56(19) . . . . ?
N4 N3 B1 N5 -62.91(19) . . . . ?
N4 C10 C9 C8 0.3(2) . . . . ?
N5 N6 C17 C18 179.99(14) . . . . ?
N5 N6 C17 C16 -0.08(19) . . . . ?
N5 C15 C16 C17 0.2(2) . . . . ?
N3 N4 C10 C11 179.33(14) . . . . ?
N3 N4 C10 C9 -0.33(19) . . . . ?
C1 N1 N2 Pr1 -179.52(11) . . . . ?
C1 N1 N2 C3 -0.23(18) . . . . ?
C1 N1 B1 N5 -119.28(18) . . . . ?
C1 N1 B1 N3 121.32(18) . . . . ?
C17 N6 N5 C15 0.18(19) . . . . ?
C17 N6 N5 B1 177.70(15) . . . . ?
C17 C18 C19 C20 177.82(18) . . . . ?
C3 C4 C5 C6 178.88(19) . . . . ?
C4 O1 C7 C6 -0.1(2) . . . . ?
C4 C3 C2 C1 179.08(17) . . . . ?
C13 C12 C11 O2 0.2(2) . . . . ?
C13 C12 C11 C10 179.30(19) . . . . ?
C2 C3 C4 O1 178.43(17) . . . . ?
C2 C3 C4 C5 -0.4(3) . . . . ?
C18 O3 C21 C20 0.16(19) . . . . ?
C18 C17 C16 C15 179.88(18) . . . . ?
C12 C13 C14 O2 -0.3(2) . . . . ?
C12 C11 C10 N4 -169.65(19) . . . . ?
C12 C11 C10 C9 9.9(3) . . . . ?
C19 C20 C21 O3 -0.4(2) . . . . ?
C15 N5 B1 N1 113.84(19) . . . . ?
C15 N5 B1 N3 -127.10(19) . . . . ?
C11 O2 C14 C13 0.4(2) . . . . ?
C11 C10 C9 C8 -179.33(17) . . . . ?
C14 O2 C11 C12 -0.39(19) . . . . ?
C14 O2 C11 C10 -179.68(14) . . . . ?
C14 C13 C12 C11 0.1(2) . . . . ?
C10 N4 N3 C8 0.25(18) . . . . ?
C10 N4 N3 B1 -177.54(15) . . . . ?
C10 C9 C8 N3 -0.1(2) . . . . ?
C21 O3 C18 C17 -178.44(14) . . . . ?
C21 O3 C18 C19 0.13(18) . . . . ?
C21 C20 C19 C18 0.4(2) . . . . ?
C16 C17 C18 O3 -179.49(17) . . . . ?
C16 C17 C18 C19 2.4(3) . . . . ?
C7 O1 C4 C3 -179.08(15) . . . . ?
C7 O1 C4 C5 0.05(19) . . . . ?
C7 C6 C5 C4 0.0(2) . . . . ?
C8 N3 B1 N1 -121.79(18) . . . . ?
C8 N3 B1 N5 119.74(18) . . . . ?
B1 N1 N2 Pr1 1.8(2) . . . . ?
B1 N1 N2 C3 -178.94(15) . . . . ?
B1 N1 C1 C2 178.65(16) . . . . ?
B1 N5 C15 C16 -177.52(17) . . . . ?
B1 N3 C8 C9 177.52(16) . . . . ?
